data_4023742
loop_
_publ_author_name
'Daniel B. Werz'
'Felix R. Fischer'
'Stefan C. Kornmayer'
'Frank Rominger'
'Rolf Gleiter'

_publ_contact_author_address
;
        Organisch-Chemisches Institut
        Universit\"at Heidelberg
        Im Neuenheimer Feld 270
        D-69120 Heidelberg
        Germany
;
_publ_contact_author_email rolf.gleiter@oci.uni-heidelberg.de
_publ_contact_author_fax '049 6221 54- 4205'
_publ_contact_author_name 'Gleiter, Rolf'
_publ_contact_author_phone '049 6221 54- 8400'
_publ_section_title
;
 Macrocyclic Cyclophanes with Two and Three
 \a,\w-Dichalcogena-1,4-diethynylaryl Units:
 Syntheses and Structural Properties
;
_journal_name_full 'Journal of Organic Chemistry'
_journal_page_first 8021
_journal_page_last 8029
_journal_paper_doi 10.1021/jo801378p
_journal_volume 73
_journal_year 2008
_chemical_formula_sum 'C40 H48 S4'
_chemical_formula_weight 657.02
_chemical_name_systematic
; 
 ? 
;
_space_group_IT_number 14
_symmetry_cell_setting monoclinic
_symmetry_space_group_name_Hall '-P 2ybc'
_symmetry_space_group_name_H-M 'P 1 21/c 1'
_atom_sites_solution_hydrogens geom
_atom_sites_solution_primary direct
_atom_sites_solution_secondary difmap
_audit_creation_method SHELXL-97
_cell_angle_alpha 90.00
_cell_angle_beta 106.2650(10)
_cell_angle_gamma 90.00
_cell_formula_units_Z 2
_cell_length_a 9.6400(2)
_cell_length_b 17.21570(10)
_cell_length_c 11.4959(2)
_cell_measurement_temperature 200(2)
_cell_volume 1831.49(5)
_computing_cell_refinement 'Bruker SMART'
_computing_data_collection 'Bruker SMART'
_computing_data_reduction 'Bruker SAINT'
_computing_molecular_graphics 'Bruker SHELXTL'
_computing_publication_material 'Bruker SHELXTL'
_computing_structure_refinement 'SHELXL-97 (Sheldrick, 2008)'
_computing_structure_solution 'SHELXS-97 (Sheldrick, 2008)'
_diffrn_ambient_temperature 200(2)
_diffrn_measured_fraction_theta_full 0.997
_diffrn_measured_fraction_theta_max 0.997
_diffrn_measurement_device_type 'CCD area detector'
_diffrn_measurement_method 'omega scans'
_diffrn_radiation_monochromator graphite
_diffrn_radiation_source 'fine-focus sealed tube'
_diffrn_radiation_type MoK\a
_diffrn_radiation_wavelength 0.71073
_diffrn_reflns_av_R_equivalents 0.0288
_diffrn_reflns_av_sigmaI/netI 0.0267
_diffrn_reflns_limit_h_max 12
_diffrn_reflns_limit_h_min -12
_diffrn_reflns_limit_k_max 20
_diffrn_reflns_limit_k_min -21
_diffrn_reflns_limit_l_max 14
_diffrn_reflns_limit_l_min -14
_diffrn_reflns_number 15793
_diffrn_reflns_theta_full 26.39
_diffrn_reflns_theta_max 26.39
_diffrn_reflns_theta_min 2.19
_exptl_absorpt_coefficient_mu 0.286
_exptl_absorpt_correction_T_max 0.9450
_exptl_absorpt_correction_T_min 0.8845
_exptl_absorpt_correction_type multi-scan
_exptl_absorpt_process_details 'Blessing, Acta Cryst. (1995) A51 33-38.'
_exptl_crystal_colour colorless
_exptl_crystal_density_diffrn 1.191
_exptl_crystal_density_method 'not measured'
_exptl_crystal_description polyhedron
_exptl_crystal_F_000 704
_exptl_crystal_size_max 0.44
_exptl_crystal_size_mid 0.22
_exptl_crystal_size_min 0.20
_refine_diff_density_max 0.241
_refine_diff_density_min -0.207
_refine_diff_density_rms 0.037
_refine_ls_extinction_method none
_refine_ls_goodness_of_fit_ref 1.036
_refine_ls_hydrogen_treatment constr
_refine_ls_matrix_type full
_refine_ls_number_parameters 219
_refine_ls_number_reflns 3732
_refine_ls_number_restraints 15
_refine_ls_restrained_S_all 1.036
_refine_ls_R_factor_all 0.0578
_refine_ls_R_factor_gt 0.0374
_refine_ls_shift/su_max 0.000
_refine_ls_shift/su_mean 0.000
_refine_ls_structure_factor_coef Fsqd
_refine_ls_weighting_details 'calc w=1/[\s^2^(Fo^2^)+(0.0420P)^2^+0.6692P] where P=(Fo^2^+2Fc^2^)/3'
_refine_ls_weighting_scheme calc
_refine_ls_wR_factor_gt 0.0892
_refine_ls_wR_factor_ref 0.0994
_reflns_number_gt 2836
_reflns_number_total 3732
_reflns_threshold_expression >2sigma(I)
_cod_data_source_file jo801378p_si_002_05.cif
_cod_data_source_block ff2_(in_paper_7(4))
_cod_depositor_comments
;
The following automatic conversions were performed:
'_symmetry_cell_setting' value 'Monoclinic' changed to 'monoclinic'
according to '/home/saulius/struct/CIF-dictionaries/cif_core.dic'
dictionary named 'cif_core.dic' version 2.4.1 from 2010-06-29.

Automatic conversion script
Id: cif_fix_enum 1527 2010-12-29 10:47:43Z saulius 
;
_cod_original_sg_symbol_H-M 'P 21/c'
_cod_database_code 4023742

loop_
_symmetry_equiv_pos_as_xyz
'x, y, z'
'-x, y+1/2, -z+1/2'
'-x, -y, -z'
'x, -y-1/2, z-1/2'

loop_
_atom_site_label
_atom_site_type_symbol
_atom_site_fract_x
_atom_site_fract_y
_atom_site_fract_z
_atom_site_U_iso_or_equiv
_atom_site_adp_type
_atom_site_occupancy
_atom_site_symmetry_multiplicity
_atom_site_calc_flag
_atom_site_refinement_flags
_atom_site_disorder_assembly
_atom_site_disorder_group
S1 S 0.10361(6) 0.23651(3) 0.66653(5) 0.04701(15) Uani 1 1 d . . .
S2 S 0.75579(6) 0.47939(3) 1.57570(4) 0.04918(16) Uani 1 1 d . . .
C2 C 0.2175(2) 0.27050(11) 0.79548(17) 0.0416(4) Uani 1 1 d . . .
C3 C 0.2953(2) 0.29349(11) 0.88961(17) 0.0439(4) Uani 1 1 d . . .
C4 C 0.3809(2) 0.32235(11) 1.00465(16) 0.0406(4) Uani 1 1 d . . .
C5 C 0.5044(2) 0.28225(11) 1.06896(17) 0.0430(4) Uani 1 1 d . . .
H5 H 0.5322 0.2369 1.0339 0.052 Uiso 1 1 calc R . .
C6 C 0.5880(2) 0.30602(11) 1.18194(17) 0.0423(4) Uani 1 1 d . A .
C7 C 0.33830(19) 0.38964(11) 1.05460(16) 0.0389(4) Uani 1 1 d . . .
C8 C 0.42118(19) 0.41352(11) 1.16766(16) 0.0407(4) Uani 1 1 d . . .
H8 H 0.3936 0.4590 1.2024 0.049 Uiso 1 1 calc R . .
C9 C 0.5441(2) 0.37289(11) 1.23231(16) 0.0403(4) Uani 1 1 d . . .
C10 C 0.6239(2) 0.40303(11) 1.34868(18) 0.0436(4) Uani 1 1 d . . .
C11 C 0.68007(19) 0.43362(11) 1.44378(17) 0.0424(4) Uani 1 1 d . . .
C13 C 0.6948(2) 0.57822(12) 1.53386(19) 0.0489(5) Uani 1 1 d . . .
H13A H 0.5883 0.5779 1.5008 0.059 Uiso 1 1 calc R . .
H13B H 0.7189 0.6107 1.6079 0.059 Uiso 1 1 calc R . .
C14 C 0.75919(19) 0.61550(11) 1.44173(17) 0.0418(4) Uani 1 1 d . . .
H14A H 0.7034 0.6629 1.4096 0.050 Uiso 1 1 calc R . .
H14B H 0.7496 0.5791 1.3732 0.050 Uiso 1 1 calc R . .
C15 C 0.0825(2) 0.36280(12) 0.50696(16) 0.0439(4) Uani 1 1 d . . .
H15A H 0.0272 0.4102 0.4740 0.053 Uiso 1 1 calc R . .
H15B H 0.0734 0.3261 0.4389 0.053 Uiso 1 1 calc R . .
C16 C 0.0158(2) 0.32612(12) 0.59822(17) 0.0435(4) Uani 1 1 d . . .
H16A H -0.0871 0.3149 0.5577 0.052 Uiso 1 1 calc R . .
H16B H 0.0192 0.3642 0.6635 0.052 Uiso 1 1 calc R . .
C17 C 0.7205(2) 0.26031(12) 1.24813(19) 0.0534(5) Uani 1 1 d DU . .
H17A H 0.7748 0.2447 1.1905 0.064 Uiso 0.658(5) 1 calc PR A 1
H17B H 0.7843 0.2933 1.3114 0.064 Uiso 0.658(5) 1 calc PR A 1
H17C H 0.7998 0.2982 1.2771 0.064 Uiso 0.342(5) 1 calc PR A 2
H17D H 0.7470 0.2274 1.1870 0.064 Uiso 0.342(5) 1 calc PR A 2
C18 C 0.6783(6) 0.1904(3) 1.3046(6) 0.0758(17) Uani 0.658(5) 1 d PDU A 1
H18A H 0.6190 0.1560 1.2408 0.091 Uiso 0.658(5) 1 calc PR A 1
H18B H 0.6190 0.2058 1.3585 0.091 Uiso 0.658(5) 1 calc PR A 1
C19 C 0.8107(4) 0.1466(2) 1.3772(3) 0.0701(13) Uani 0.658(5) 1 d PDU A 1
H19A H 0.7805 0.1008 1.4145 0.105 Uiso 0.658(5) 1 calc PR A 1
H19B H 0.8691 0.1805 1.4406 0.105 Uiso 0.658(5) 1 calc PR A 1
H19C H 0.8681 0.1301 1.3234 0.105 Uiso 0.658(5) 1 calc PR A 1
C20 C 0.2087(2) 0.43614(11) 0.98569(17) 0.0437(4) Uani 1 1 d D . .
H20A H 0.1721 0.4666 1.0439 0.052 Uiso 1 1 calc R . .
H20B H 0.1313 0.4000 0.9429 0.052 Uiso 1 1 calc R . .
C21 C 0.2428(2) 0.49115(12) 0.89396(17) 0.0457(5) Uani 1 1 d D . .
H21A H 0.3169 0.5289 0.9371 0.055 Uiso 1 1 calc R . .
H21B H 0.2838 0.4610 0.8381 0.055 Uiso 1 1 calc R . .
C22 C 0.1106(2) 0.53514(14) 0.8207(2) 0.0625(6) Uani 1 1 d D . .
H22A H 0.0359 0.4981 0.7792 0.094 Uiso 1 1 calc R . .
H22B H 0.1372 0.5679 0.7606 0.094 Uiso 1 1 calc R . .
H22C H 0.0733 0.5678 0.8749 0.094 Uiso 1 1 calc R . .
C18B C 0.7211(9) 0.2080(5) 1.3549(7) 0.048(2) Uani 0.342(5) 1 d PDU A 2
H18C H 0.6965 0.2387 1.4192 0.057 Uiso 0.342(5) 1 calc PR A 2
H18D H 0.8187 0.1856 1.3890 0.057 Uiso 0.342(5) 1 calc PR A 2
C19B C 0.6109(8) 0.1428(4) 1.3130(6) 0.062(2) Uani 0.342(5) 1 d PDU A 2
H19D H 0.6121 0.1089 1.3817 0.092 Uiso 0.342(5) 1 calc PR A 2
H19E H 0.6358 0.1125 1.2495 0.092 Uiso 0.342(5) 1 calc PR A 2
H19F H 0.5143 0.1652 1.2808 0.092 Uiso 0.342(5) 1 calc PR A 2

loop_
_atom_site_aniso_label
_atom_site_aniso_U_11
_atom_site_aniso_U_22
_atom_site_aniso_U_33
_atom_site_aniso_U_23
_atom_site_aniso_U_13
_atom_site_aniso_U_12
S1 0.0517(3) 0.0374(3) 0.0509(3) -0.0061(2) 0.0127(2) -0.0071(2)
S2 0.0535(3) 0.0470(3) 0.0432(3) 0.0020(2) 0.0071(2) -0.0051(2)
C2 0.0453(10) 0.0342(10) 0.0477(11) 0.0022(8) 0.0171(9) -0.0020(8)
C3 0.0487(11) 0.0363(10) 0.0478(11) 0.0048(8) 0.0152(9) -0.0024(9)
C4 0.0419(10) 0.0385(10) 0.0437(10) 0.0034(8) 0.0157(8) -0.0075(8)
C5 0.0464(11) 0.0352(10) 0.0507(11) 0.0013(8) 0.0188(9) -0.0020(8)
C6 0.0404(10) 0.0371(10) 0.0501(11) 0.0068(8) 0.0136(8) -0.0045(8)
C7 0.0356(9) 0.0394(10) 0.0452(10) 0.0053(8) 0.0168(8) -0.0051(8)
C8 0.0389(10) 0.0379(10) 0.0480(10) 0.0006(8) 0.0166(8) -0.0042(8)
C9 0.0376(10) 0.0405(11) 0.0445(10) 0.0030(8) 0.0142(8) -0.0091(8)
C10 0.0394(10) 0.0420(11) 0.0512(11) 0.0060(9) 0.0153(9) -0.0039(8)
C11 0.0362(10) 0.0418(11) 0.0493(11) 0.0030(9) 0.0124(8) -0.0018(8)
C13 0.0472(11) 0.0435(11) 0.0636(13) -0.0045(9) 0.0279(10) -0.0016(9)
C14 0.0367(10) 0.0407(10) 0.0491(11) 0.0012(8) 0.0139(8) 0.0031(8)
C15 0.0395(10) 0.0511(12) 0.0414(10) -0.0007(9) 0.0120(8) -0.0004(9)
C16 0.0361(10) 0.0484(11) 0.0470(11) -0.0008(9) 0.0131(8) 0.0003(8)
C17 0.0511(12) 0.0477(12) 0.0607(13) 0.0070(10) 0.0144(10) 0.0033(10)
C18 0.053(3) 0.060(3) 0.105(5) 0.037(3) 0.009(3) 0.009(2)
C19 0.077(3) 0.056(2) 0.065(2) 0.0192(17) -0.0012(19) 0.0197(19)
C20 0.0373(10) 0.0430(11) 0.0522(11) 0.0021(9) 0.0148(8) -0.0009(8)
C21 0.0467(11) 0.0435(11) 0.0476(11) 0.0023(9) 0.0141(9) 0.0014(9)
C22 0.0613(14) 0.0584(14) 0.0627(14) 0.0138(11) 0.0088(11) 0.0080(11)
C18B 0.042(5) 0.057(5) 0.047(4) -0.004(3) 0.016(3) -0.001(3)
C19B 0.079(5) 0.053(4) 0.058(4) -0.002(3) 0.029(4) -0.001(4)

loop_
_atom_type_symbol
_atom_type_description
_atom_type_scat_dispersion_real
_atom_type_scat_dispersion_imag
_atom_type_scat_source
C C 0.0033 0.0016 'International Tables Vol C Tables 4.2.6.8 and 6.1.1.4'
H H 0.0000 0.0000 'International Tables Vol C Tables 4.2.6.8 and 6.1.1.4'
S S 0.1246 0.1234 'International Tables Vol C Tables 4.2.6.8 and 6.1.1.4'

loop_
_geom_angle_atom_site_label_1
_geom_angle_atom_site_label_2
_geom_angle_atom_site_label_3
_geom_angle
_geom_angle_site_symmetry_1
_geom_angle_site_symmetry_3
_geom_angle_publ_flag
C2 S1 C16 101.20(9) . . ?
C11 S2 C13 99.96(10) . . ?
C3 C2 S1 177.55(18) . . ?
C2 C3 C4 176.5(2) . . ?
C5 C4 C7 119.69(17) . . ?
C5 C4 C3 120.08(18) . . ?
C7 C4 C3 120.21(17) . . ?
C6 C5 C4 122.47(18) . . ?
C5 C6 C9 117.71(17) . . ?
C5 C6 C17 120.41(18) . . ?
C9 C6 C17 121.88(17) . . ?
C8 C7 C4 118.10(17) . . ?
C8 C7 C20 120.74(17) . . ?
C4 C7 C20 121.14(17) . . ?
C7 C8 C9 122.10(18) . . ?
C8 C9 C6 119.93(17) . . ?
C8 C9 C10 117.80(17) . . ?
C6 C9 C10 122.25(17) . . ?
C11 C10 C9 173.6(2) . . ?
C10 C11 S2 178.04(19) . . ?
C14 C13 S2 114.58(13) . . ?
C13 C14 C15 113.38(16) . 3_667 ?
C16 C15 C14 114.13(16) . 3_667 ?
C15 C16 S1 114.47(13) . . ?
C18 C17 C6 110.4(3) . . ?
C18 C17 C18B 26.2(3) . . ?
C6 C17 C18B 121.8(4) . . ?
C17 C18 C19 110.7(4) . . ?
C7 C20 C21 112.77(15) . . ?
C22 C21 C20 112.63(17) . . ?
C17 C18B C19B 109.6(5) . . ?

loop_
_geom_bond_atom_site_label_1
_geom_bond_atom_site_label_2
_geom_bond_distance
_geom_bond_site_symmetry_2
_geom_bond_publ_flag
S1 C2 1.683(2) . ?
S1 C16 1.828(2) . ?
S2 C11 1.683(2) . ?
S2 C13 1.820(2) . ?
C2 C3 1.198(3) . ?
C3 C4 1.437(3) . ?
C4 C5 1.395(3) . ?
C4 C7 1.405(3) . ?
C5 C6 1.385(3) . ?
C6 C9 1.406(3) . ?
C6 C17 1.511(3) . ?
C7 C8 1.384(3) . ?
C7 C20 1.508(3) . ?
C8 C9 1.398(3) . ?
C9 C10 1.440(3) . ?
C10 C11 1.197(3) . ?
C13 C14 1.512(3) . ?
C14 C15 1.520(3) 3_667 ?
C15 C16 1.514(3) . ?
C15 C14 1.520(3) 3_667 ?
C17 C18 1.478(5) . ?
C17 C18B 1.521(8) . ?
C18 C19 1.515(5) . ?
C20 C21 1.520(3) . ?
C21 C22 1.519(3) . ?
C18B C19B 1.528(9) . ?
